data_7150178
loop_
_publ_author_name
'Zahra, Jalal A.'
'Abu Thaher, Bassam A.'
'El-Abadelah, Mustafa M'
'Boese, Roland'

_publ_section_title
;
 3-Mercaptopropionic acid-nitrile imine adducts. An unprecedented
 cyclization into 1,3,4-thiadiazol-2(3H)-ones and -2(3H)-thiones.
;
_journal_issue 14
_journal_name_full 'Organic &amp; biomolecular chemistry'
_journal_page_first 2599
_journal_page_last 2603
_journal_paper_doi 10.1039/b505010c
_journal_volume 3
_journal_year 2005
_chemical_formula_sum 'C22 H20 N4 O4 S2'
_chemical_formula_weight 468.54
_chemical_name_common 5-Acetyl-3-(4-methylphenyl)-1,3,4-thiadiazol-2(3H)-one
_chemical_name_systematic
;
?
;
_space_group_IT_number 14
_symmetry_space_group_name_Hall '-P 2ybc'
_symmetry_space_group_name_H-M 'P 1 21/c 1'
_atom_sites_solution_hydrogens geom
_atom_sites_solution_primary direct
_atom_sites_solution_secondary difmap
_audit_creation_method SHELXL-97
_cell_angle_alpha 90.00
_cell_angle_beta 107.916(2)
_cell_angle_gamma 90.00
_cell_formula_units_Z 4
_cell_length_a 11.9376(16)
_cell_length_b 14.0036(19)
_cell_length_c 13.9101(19)
_cell_measurement_temperature 203(2)
_cell_volume 2212.6(5)
_computing_structure_refinement 'SHELXL-97 (Sheldrick, 1997)'
_computing_structure_solution 'SHELXS-97 (Sheldrick, 1990)'
_diffrn_ambient_temperature 203(2)
_diffrn_measured_fraction_theta_full 0.996
_diffrn_measured_fraction_theta_max 0.996
_diffrn_radiation_monochromator graphite
_diffrn_radiation_source 'fine-focus sealed tube'
_diffrn_radiation_type MoK\a
_diffrn_radiation_wavelength 0.71073
_diffrn_reflns_av_R_equivalents 0.0279
_diffrn_reflns_av_sigmaI/netI 0.0208
_diffrn_reflns_limit_h_max 15
_diffrn_reflns_limit_h_min -15
_diffrn_reflns_limit_k_max 18
_diffrn_reflns_limit_k_min -18
_diffrn_reflns_limit_l_max 18
_diffrn_reflns_limit_l_min -18
_diffrn_reflns_number 27847
_diffrn_reflns_theta_full 28.41
_diffrn_reflns_theta_max 28.41
_diffrn_reflns_theta_min 1.79
_exptl_absorpt_coefficient_mu 0.278
_exptl_crystal_density_diffrn 1.407
_exptl_crystal_density_method 'not measured'
_exptl_crystal_F_000 976
_refine_diff_density_max 0.390
_refine_diff_density_min -0.243
_refine_diff_density_rms 0.047
_refine_ls_extinction_method none
_refine_ls_goodness_of_fit_ref 1.052
_refine_ls_hydrogen_treatment mixed
_refine_ls_matrix_type full
_refine_ls_number_parameters 289
_refine_ls_number_reflns 5545
_refine_ls_number_restraints 0
_refine_ls_restrained_S_all 1.052
_refine_ls_R_factor_all 0.0530
_refine_ls_R_factor_gt 0.0388
_refine_ls_shift/su_max 0.001
_refine_ls_shift/su_mean 0.000
_refine_ls_structure_factor_coef Fsqd
_refine_ls_weighting_details
;
calc w=1/[\s^2^(Fo^2^)+(0.0515P)^2^+0.8776P] where
P=(Fo^2^+2Fc^2^)/3
;
_refine_ls_weighting_scheme calc
_refine_ls_wR_factor_gt 0.1007
_refine_ls_wR_factor_ref 0.1141
_reflns_number_gt 4467
_reflns_number_total 5545
_reflns_threshold_expression >2sigma(I)
_cod_data_source_file b505010c.txt
_cod_data_source_block ubkabam
_cod_database_code 7150178

loop_
_symmetry_equiv_pos_as_xyz
'x, y, z'
'-x, y+1/2, -z+1/2'
'-x, -y, -z'
'x, -y-1/2, z-1/2'

loop_
_atom_site_label
_atom_site_type_symbol
_atom_site_fract_x
_atom_site_fract_y
_atom_site_fract_z
_atom_site_U_iso_or_equiv
_atom_site_adp_type
_atom_site_occupancy
_atom_site_symmetry_multiplicity
_atom_site_calc_flag
_atom_site_refinement_flags
_atom_site_disorder_assembly
_atom_site_disorder_group
O1 O 0.32583(13) 0.26521(11) 0.95020(10) 0.0591(4) Uani 1 1 d . . .
O2 O -0.05751(12) 0.16324(13) 0.61999(12) 0.0696(4) Uani 1 1 d . . .
O3 O 0.38849(10) 0.04332(9) 0.02194(8) 0.0446(3) Uani 1 1 d . . .
O4 O 0.78113(10) 0.05973(9) 0.36509(9) 0.0469(3) Uani 1 1 d . . .
S1 S 0.12090(4) 0.21521(4) 0.81647(4) 0.05210(14) Uani 1 1 d . . .
C2 C 0.27540(15) 0.23208(12) 0.86810(13) 0.0439(4) Uani 1 1 d . . .
N3 N 0.32583(11) 0.20108(9) 0.79529(10) 0.0372(3) Uani 1 1 d . . .
N4 N 0.25043(12) 0.17297(10) 0.70491(10) 0.0390(3) Uani 1 1 d . . .
C5 C 0.14246(14) 0.17728(12) 0.70496(13) 0.0407(3) Uani 1 1 d . . .
C6 C 0.04154(15) 0.15595(13) 0.61381(14) 0.0467(4) Uani 1 1 d . . .
C7 C 0.06852(16) 0.12819(15) 0.52000(14) 0.0542(5) Uani 1 1 d . . .
H7A H 0.1017 0.0644 0.5276 0.081 Uiso 1 1 d R . .
H7B H 0.1246 0.1730 0.5077 0.081 Uiso 1 1 d R . .
H7C H -0.0034 0.1293 0.4634 0.081 Uiso 1 1 d R . .
C8 C 0.44919(14) 0.20188(11) 0.80492(12) 0.0372(3) Uani 1 1 d . . .
C9 C 0.53312(16) 0.19804(14) 0.89951(14) 0.0486(4) Uani 1 1 d . . .
H9 H 0.5101 0.1940 0.9597 0.058 Uiso 1 1 d R . .
C10 C 0.65158(16) 0.19904(14) 0.90574(16) 0.0535(5) Uani 1 1 d . . .
H10 H 0.7100 0.1979 0.9710 0.064 Uiso 1 1 d R . .
C11 C 0.68832(15) 0.20244(12) 0.82052(16) 0.0485(4) Uani 1 1 d . . .
C12 C 0.60220(16) 0.20442(12) 0.72684(15) 0.0467(4) Uani 1 1 d . . .
H12 H 0.6257 0.2059 0.6668 0.056 Uiso 1 1 d R . .
C13 C 0.48303(15) 0.20454(11) 0.71802(13) 0.0406(3) Uani 1 1 d . . .
H13 H 0.4247 0.2066 0.6527 0.049 Uiso 1 1 d R . .
C14 C 0.81798(17) 0.20539(16) 0.8296(2) 0.0678(6) Uani 1 1 d . . .
H14A H 0.8552 0.2581 0.8729 0.102 Uiso 1 1 d R . .
H14B H 0.8274 0.2138 0.7633 0.102 Uiso 1 1 d R . .
H14C H 0.8545 0.1458 0.8587 0.102 Uiso 1 1 d R . .
S21 S 0.59882(3) 0.04597(3) 0.16449(3) 0.03562(11) Uani 1 1 d . . .
C22 C 0.44327(13) 0.04865(10) 0.11046(11) 0.0326(3) Uani 1 1 d . . .
N23 N 0.39553(11) 0.05871(9) 0.19013(8) 0.0303(2) Uani 1 1 d . . .
N24 N 0.47267(11) 0.06094(9) 0.28538(9) 0.0319(3) Uani 1 1 d . . .
C25 C 0.57981(13) 0.05601(10) 0.28254(10) 0.0316(3) Uani 1 1 d . . .
C26 C 0.68332(14) 0.05689(11) 0.37483(11) 0.0367(3) Uani 1 1 d . . .
C27 C 0.66154(17) 0.05118(16) 0.47520(12) 0.0535(5) Uani 1 1 d . . .
H27A H 0.6462 -0.0146 0.4890 0.080 Uiso 1 1 d R . .
H27B H 0.5940 0.0902 0.4738 0.080 Uiso 1 1 d R . .
H27C H 0.7302 0.0741 0.5277 0.080 Uiso 1 1 d R . .
C28 C 0.27203(13) 0.06209(10) 0.17890(10) 0.0302(3) Uani 1 1 d . . .
C29 C 0.19116(14) 0.09454(13) 0.09063(12) 0.0416(4) Uani 1 1 d . . .
H29 H 0.2169 0.1154 0.0351 0.050 Uiso 1 1 d R . .
C30 C 0.07234(15) 0.09607(14) 0.08289(13) 0.0454(4) Uani 1 1 d . . .
H30 H 0.0165 0.1174 0.0210 0.054 Uiso 1 1 d R . .
C31 C 0.03223(14) 0.06727(12) 0.16232(13) 0.0411(4) Uani 1 1 d . . .
C32 C 0.11491(16) 0.03612(13) 0.24962(13) 0.0452(4) Uani 1 1 d . . .
H32 H 0.0892 0.0157 0.3053 0.054 Uiso 1 1 d R . .
C33 C 0.23403(15) 0.03307(12) 0.25911(12) 0.0400(3) Uani 1 1 d . . .
H33 H 0.2897 0.0109 0.3207 0.048 Uiso 1 1 d R . .
C34 C -0.09780(17) 0.07166(16) 0.15284(17) 0.0579(5) Uani 1 1 d . . .
H34A H -0.1092 0.0534 0.2164 0.087 Uiso 1 1 d R . .
H34B H -0.1412 0.0284 0.1000 0.087 Uiso 1 1 d R . .
H34C H -0.1260 0.1363 0.1358 0.087 Uiso 1 1 d R . .

loop_
_atom_site_aniso_label
_atom_site_aniso_U_11
_atom_site_aniso_U_22
_atom_site_aniso_U_33
_atom_site_aniso_U_23
_atom_site_aniso_U_13
_atom_site_aniso_U_12
O1 0.0599(8) 0.0688(9) 0.0453(7) -0.0085(6) 0.0111(6) 0.0019(7)
O2 0.0357(7) 0.0928(12) 0.0771(10) 0.0026(9) 0.0125(7) -0.0098(7)
O3 0.0401(6) 0.0665(8) 0.0266(5) -0.0048(5) 0.0091(4) 0.0063(5)
O4 0.0347(6) 0.0566(7) 0.0460(7) 0.0001(5) 0.0075(5) -0.0020(5)
S1 0.0419(2) 0.0619(3) 0.0545(3) 0.0024(2) 0.0178(2) 0.0021(2)
C2 0.0439(9) 0.0419(9) 0.0450(9) 0.0048(7) 0.0124(7) 0.0021(7)
N3 0.0332(7) 0.0366(7) 0.0394(7) 0.0050(5) 0.0073(5) -0.0019(5)
N4 0.0352(7) 0.0374(7) 0.0405(7) 0.0048(5) 0.0057(5) -0.0032(5)
C5 0.0360(8) 0.0383(8) 0.0459(9) 0.0085(7) 0.0098(7) -0.0014(6)
C6 0.0348(8) 0.0453(9) 0.0543(10) 0.0102(8) 0.0052(7) -0.0061(7)
C7 0.0406(9) 0.0626(12) 0.0494(10) 0.0043(9) -0.0010(8) -0.0025(8)
C8 0.0327(7) 0.0298(7) 0.0453(8) 0.0049(6) 0.0063(6) -0.0033(6)
C9 0.0417(9) 0.0530(10) 0.0453(9) 0.0118(8) 0.0047(7) -0.0032(8)
C10 0.0380(9) 0.0505(10) 0.0599(11) 0.0103(8) -0.0028(8) -0.0020(8)
C11 0.0337(8) 0.0335(8) 0.0754(13) -0.0013(8) 0.0123(8) -0.0017(6)
C12 0.0423(9) 0.0388(9) 0.0615(11) -0.0054(7) 0.0199(8) -0.0015(7)
C13 0.0369(8) 0.0357(8) 0.0461(9) -0.0027(6) 0.0081(7) -0.0018(6)
C14 0.0371(10) 0.0566(12) 0.1058(19) -0.0109(12) 0.0163(11) -0.0023(9)
S21 0.03328(19) 0.0436(2) 0.03110(18) -0.00381(14) 0.01156(14) -0.00022(15)
C22 0.0350(7) 0.0345(7) 0.0300(7) -0.0018(5) 0.0127(6) 0.0005(6)
N23 0.0310(6) 0.0348(6) 0.0250(5) -0.0001(4) 0.0086(5) -0.0013(5)
N24 0.0346(6) 0.0347(6) 0.0252(5) 0.0002(4) 0.0074(5) -0.0024(5)
C25 0.0356(7) 0.0306(7) 0.0287(6) -0.0004(5) 0.0099(6) -0.0010(5)
C26 0.0372(8) 0.0370(8) 0.0329(7) 0.0005(6) 0.0064(6) -0.0027(6)
C27 0.0483(10) 0.0771(13) 0.0300(8) 0.0053(8) 0.0047(7) -0.0071(9)
C28 0.0315(7) 0.0303(7) 0.0299(7) -0.0019(5) 0.0109(5) -0.0013(5)
C29 0.0379(8) 0.0541(10) 0.0329(7) 0.0073(7) 0.0112(6) 0.0018(7)
C30 0.0353(8) 0.0587(11) 0.0389(8) 0.0040(7) 0.0066(7) 0.0045(7)
C31 0.0342(8) 0.0402(8) 0.0509(9) -0.0070(7) 0.0159(7) -0.0008(6)
C32 0.0446(9) 0.0530(10) 0.0459(9) 0.0037(7) 0.0255(7) 0.0011(7)
C33 0.0399(8) 0.0506(9) 0.0317(7) 0.0064(6) 0.0145(6) 0.0048(7)
C34 0.0393(9) 0.0680(13) 0.0710(13) -0.0056(10) 0.0237(9) 0.0008(9)

loop_
_atom_type_symbol
_atom_type_description
_atom_type_scat_dispersion_real
_atom_type_scat_dispersion_imag
_atom_type_scat_source
C C 0.0033 0.0016 'International Tables Vol C Tables 4.2.6.8 and 6.1.1.4'
H H 0.0000 0.0000 'International Tables Vol C Tables 4.2.6.8 and 6.1.1.4'
N N 0.0061 0.0033 'International Tables Vol C Tables 4.2.6.8 and 6.1.1.4'
O O 0.0106 0.0060 'International Tables Vol C Tables 4.2.6.8 and 6.1.1.4'
S S 0.1246 0.1234 'International Tables Vol C Tables 4.2.6.8 and 6.1.1.4'

loop_
_geom_angle_atom_site_label_1
_geom_angle_atom_site_label_2
_geom_angle_atom_site_label_3
_geom_angle
_geom_angle_site_symmetry_1
_geom_angle_site_symmetry_3
_geom_angle_publ_flag
C5 S1 C2 88.91(8) . . ?
O1 C2 N3 127.17(17) . . ?
O1 C2 S1 125.91(15) . . ?
N3 C2 S1 106.91(12) . . ?
N4 N3 C2 116.74(13) . . ?
N4 N3 C8 117.14(13) . . ?
C2 N3 C8 126.00(14) . . ?
C5 N4 N3 111.29(14) . . ?
N4 C5 C6 122.53(16) . . ?
N4 C5 S1 116.01(13) . . ?
C6 C5 S1 121.39(13) . . ?
O2 C6 C5 118.27(18) . . ?
O2 C6 C7 124.13(17) . . ?
C5 C6 C7 117.59(15) . . ?
C13 C8 C9 120.53(16) . . ?
C13 C8 N3 118.92(14) . . ?
C9 C8 N3 120.54(15) . . ?
C8 C9 C10 118.85(18) . . ?
C11 C10 C9 122.06(17) . . ?
C10 C11 C12 117.73(16) . . ?
C10 C11 C14 120.95(18) . . ?
C12 C11 C14 121.3(2) . . ?
C11 C12 C13 121.65(18) . . ?
C8 C13 C12 119.16(16) . . ?
C25 S21 C22 88.54(7) . . ?
O3 C22 N23 126.12(14) . . ?
O3 C22 S21 126.77(12) . . ?
N23 C22 S21 107.11(10) . . ?
N24 N23 C22 117.02(12) . . ?
N24 N23 C28 118.03(11) . . ?
C22 N23 C28 124.88(12) . . ?
C25 N24 N23 110.37(11) . . ?
N24 C25 C26 122.78(13) . . ?
N24 C25 S21 116.92(11) . . ?
C26 C25 S21 120.29(11) . . ?
O4 C26 C25 118.46(14) . . ?
O4 C26 C27 123.56(15) . . ?
C25 C26 C27 117.96(14) . . ?
C29 C28 C33 119.85(14) . . ?
C29 C28 N23 121.35(13) . . ?
C33 C28 N23 118.80(13) . . ?
C28 C29 C30 119.37(14) . . ?
C29 C30 C31 121.76(15) . . ?
C32 C31 C30 117.56(15) . . ?
C32 C31 C34 121.67(16) . . ?
C30 C31 C34 120.76(16) . . ?
C31 C32 C33 121.90(15) . . ?
C32 C33 C28 119.55(15) . . ?

loop_
_geom_bond_atom_site_label_1
_geom_bond_atom_site_label_2
_geom_bond_distance
_geom_bond_site_symmetry_2
_geom_bond_publ_flag
O1 C2 1.208(2) . ?
O2 C6 1.216(2) . ?
O3 C22 1.2058(17) . ?
O4 C26 1.2168(19) . ?
S1 C5 1.7321(18) . ?
S1 C2 1.7772(18) . ?
C2 N3 1.397(2) . ?
N3 N4 1.3600(18) . ?
N3 C8 1.437(2) . ?
N4 C5 1.291(2) . ?
C5 C6 1.486(2) . ?
C6 C7 1.489(3) . ?
C8 C13 1.388(2) . ?
C8 C9 1.388(2) . ?
C9 C10 1.390(3) . ?
C10 C11 1.386(3) . ?
C11 C12 1.390(3) . ?
C11 C14 1.514(3) . ?
C12 C13 1.390(2) . ?
S21 C25 1.7312(15) . ?
S21 C22 1.7765(16) . ?
C22 N23 1.4005(17) . ?
N23 N24 1.3616(16) . ?
N23 C28 1.4347(18) . ?
N24 C25 1.2936(19) . ?
C25 C26 1.483(2) . ?
C26 C27 1.499(2) . ?
C28 C29 1.385(2) . ?
C28 C33 1.388(2) . ?
C29 C30 1.389(2) . ?
C30 C31 1.392(2) . ?
C31 C32 1.379(2) . ?
C31 C34 1.518(2) . ?
C32 C33 1.388(2) . ?

loop_
_geom_torsion_atom_site_label_1
_geom_torsion_atom_site_label_2
_geom_torsion_atom_site_label_3
_geom_torsion_atom_site_label_4
_geom_torsion
_geom_torsion_site_symmetry_1
_geom_torsion_site_symmetry_2
_geom_torsion_site_symmetry_3
_geom_torsion_site_symmetry_4
_geom_torsion_publ_flag
C5 S1 C2 O1 175.76(18) . . . . ?
C5 S1 C2 N3 -3.44(12) . . . . ?
O1 C2 N3 N4 -175.13(17) . . . . ?
S1 C2 N3 N4 4.06(17) . . . . ?
O1 C2 N3 C8 0.7(3) . . . . ?
S1 C2 N3 C8 179.88(11) . . . . ?
C2 N3 N4 C5 -2.38(19) . . . . ?
C8 N3 N4 C5 -178.58(13) . . . . ?
N3 N4 C5 C6 176.36(14) . . . . ?
N3 N4 C5 S1 -0.64(18) . . . . ?
C2 S1 C5 N4 2.51(14) . . . . ?
C2 S1 C5 C6 -174.54(14) . . . . ?
N4 C5 C6 O2 -178.82(17) . . . . ?
S1 C5 C6 O2 -2.0(2) . . . . ?
N4 C5 C6 C7 0.3(2) . . . . ?
S1 C5 C6 C7 177.19(13) . . . . ?
N4 N3 C8 C13 20.2(2) . . . . ?
C2 N3 C8 C13 -155.55(16) . . . . ?
N4 N3 C8 C9 -158.42(15) . . . . ?
C2 N3 C8 C9 25.8(2) . . . . ?
C13 C8 C9 C10 1.4(3) . . . . ?
N3 C8 C9 C10 -179.95(15) . . . . ?
C8 C9 C10 C11 -0.9(3) . . . . ?
C9 C10 C11 C12 -0.3(3) . . . . ?
C9 C10 C11 C14 178.80(18) . . . . ?
C10 C11 C12 C13 1.0(3) . . . . ?
C14 C11 C12 C13 -178.10(16) . . . . ?
C9 C8 C13 C12 -0.7(2) . . . . ?
N3 C8 C13 C12 -179.40(14) . . . . ?
C11 C12 C13 C8 -0.5(2) . . . . ?
C25 S21 C22 O3 -179.29(15) . . . . ?
C25 S21 C22 N23 1.04(10) . . . . ?
O3 C22 N23 N24 178.34(15) . . . . ?
S21 C22 N23 N24 -1.98(15) . . . . ?
O3 C22 N23 C28 1.5(2) . . . . ?
S21 C22 N23 C28 -178.78(11) . . . . ?
C22 N23 N24 C25 2.05(17) . . . . ?
C28 N23 N24 C25 179.08(12) . . . . ?
N23 N24 C25 C26 180.00(13) . . . . ?
N23 N24 C25 S21 -1.13(16) . . . . ?
C22 S21 C25 N24 0.03(12) . . . . ?
C22 S21 C25 C26 178.93(12) . . . . ?
N24 C25 C26 O4 -174.18(15) . . . . ?
S21 C25 C26 O4 7.0(2) . . . . ?
N24 C25 C26 C27 7.7(2) . . . . ?
S21 C25 C26 C27 -171.16(13) . . . . ?
N24 N23 C28 C29 156.13(14) . . . . ?
C22 N23 C28 C29 -27.1(2) . . . . ?
N24 N23 C28 C33 -23.12(19) . . . . ?
C22 N23 C28 C33 153.65(15) . . . . ?
C33 C28 C29 C30 -1.1(2) . . . . ?
N23 C28 C29 C30 179.65(15) . . . . ?
C28 C29 C30 C31 1.1(3) . . . . ?
C29 C30 C31 C32 -0.5(3) . . . . ?
C29 C30 C31 C34 178.65(17) . . . . ?
C30 C31 C32 C33 -0.1(3) . . . . ?
C34 C31 C32 C33 -179.20(17) . . . . ?
C31 C32 C33 C28 0.0(3) . . . . ?
C29 C28 C33 C32 0.6(2) . . . . ?
N23 C28 C33 C32 179.82(14) . . . . ?

loop_
_cod_related_entry_id
_cod_related_entry_database
_cod_related_entry_code
1 ChemSpider 9474249
